data_7227489
loop_
_publ_author_name
'Wei, Qin'
'Wei, Mei-Juan'
'Ou, Yan-Jun'
'Zhang, Ji-Yuan'
'Huang, Xia'
'Cai, Yue-Peng'
'Si, Li-Ping'

_publ_section_title
;
 Formation and conversion of six temperature-dependent fluorescent
 ZnII-complexes containing two in situ formed N-rich heterocyclic ligands
;
_journal_issue 12
_journal_name_full 'RSC Adv.'
_journal_page_first 6994
_journal_paper_doi 10.1039/C6RA25678C
_journal_volume 7
_journal_year 2017
_chemical_formula_moiety 'C18 H14 N10 Zn'
_chemical_formula_sum 'C18 H14 N10 Zn'
_chemical_formula_weight 435.76
_space_group_crystal_system monoclinic
_space_group_IT_number 15
_space_group_name_Hall '-C 2yc'
_space_group_name_H-M_alt 'C 1 2/c 1'
_symmetry_space_group_name_Hall '-C 2yc'
_symmetry_space_group_name_H-M 'C 1 2/c 1'
_atom_sites_solution_hydrogens geom
_audit_block_doi 10.5517/ccdc.csd.cc1mn1p0
_audit_creation_method SHELXL-2016/6
_audit_update_record
;
2017-01-10 deposited with the CCDC.
2017-01-13 downloaded from the CCDC.
;
_cell_angle_alpha 90
_cell_angle_beta 128.341(2)
_cell_angle_gamma 90
_cell_formula_units_Z 8
_cell_length_a 18.130(3)
_cell_length_b 18.615(3)
_cell_length_c 13.827(2)
_cell_measurement_reflns_used 1939
_cell_measurement_temperature 293(2)
_cell_measurement_theta_max 21.03
_cell_measurement_theta_min 2.86
_cell_volume 3660.1(10)
_computing_cell_refinement 'Bruker SAINT'
_computing_data_collection 'Bruker APEX2'
_computing_data_reduction 'Bruker SAINT'
_computing_molecular_graphics 'Bruker SHELXTL'
_computing_publication_material 'Bruker SHELXTL'
_computing_structure_refinement 'SHELXL-2016/6 (Sheldrick, 2016)'
_diffrn_ambient_temperature 293(2)
_diffrn_measured_fraction_theta_full 0.999
_diffrn_measured_fraction_theta_max 0.999
_diffrn_measurement_device_type 'Bruker APEX-II CCD'
_diffrn_radiation_type MoK\a
_diffrn_radiation_wavelength 0.71073
_diffrn_reflns_av_R_equivalents 0.0395
_diffrn_reflns_av_unetI/netI 0.0468
_diffrn_reflns_Laue_measured_fraction_full 0.999
_diffrn_reflns_Laue_measured_fraction_max 0.999
_diffrn_reflns_limit_h_max 21
_diffrn_reflns_limit_h_min -19
_diffrn_reflns_limit_k_max 13
_diffrn_reflns_limit_k_min -22
_diffrn_reflns_limit_l_max 15
_diffrn_reflns_limit_l_min -16
_diffrn_reflns_number 9356
_diffrn_reflns_point_group_measured_fraction_full 0.999
_diffrn_reflns_point_group_measured_fraction_max 0.999
_diffrn_reflns_theta_full 25.242
_diffrn_reflns_theta_max 25.249
_diffrn_reflns_theta_min 1.802
_exptl_absorpt_coefficient_mu 1.371
_exptl_absorpt_correction_T_max 0.8751
_exptl_absorpt_correction_T_min 0.7524
_exptl_absorpt_correction_type multi-scan
_exptl_crystal_colour colorless
_exptl_crystal_density_diffrn 1.582
_exptl_crystal_description block
_exptl_crystal_F_000 1776
_exptl_crystal_size_max 0.220
_exptl_crystal_size_mid 0.160
_exptl_crystal_size_min 0.100
_refine_diff_density_max 0.476
_refine_diff_density_min -0.313
_refine_diff_density_rms 0.055
_refine_ls_extinction_method none
_refine_ls_goodness_of_fit_ref 1.021
_refine_ls_hydrogen_treatment constr
_refine_ls_matrix_type full
_refine_ls_number_parameters 262
_refine_ls_number_reflns 3315
_refine_ls_number_restraints 0
_refine_ls_restrained_S_all 1.021
_refine_ls_R_factor_all 0.0825
_refine_ls_R_factor_gt 0.0455
_refine_ls_shift/su_max 0.000
_refine_ls_shift/su_mean 0.000
_refine_ls_structure_factor_coef Fsqd
_refine_ls_weighting_details 'w=1/[\s^2^(Fo^2^)+(0.0691P)^2^+0.4138P] where P=(Fo^2^+2Fc^2^)/3'
_refine_ls_weighting_scheme calc
_refine_ls_wR_factor_gt 0.1137
_refine_ls_wR_factor_ref 0.1343
_reflns_Friedel_coverage 0.000
_reflns_number_gt 2073
_reflns_number_total 3315
_reflns_threshold_expression 'I > 2\s(I)'
_cod_data_source_file c6ra25678c2.cif
_cod_data_source_block 2
_cod_database_code 7227489
_shelx_shelxl_version_number 2016/6
_shelx_space_group_comment
;
The symmetry employed for this shelxl refinement is uniquely defined
by the following loop, which should always be used as a source of
symmetry information in preference to the above space-group names.
They are only intended as comments.
;
_shelx_estimated_absorpt_t_min 0.752
_shelx_estimated_absorpt_t_max 0.875

loop_
_space_group_symop_operation_xyz
'x, y, z'
'-x, y, -z+1/2'
'x+1/2, y+1/2, z'
'-x+1/2, y+1/2, -z+1/2'
'-x, -y, -z'
'x, -y, z-1/2'
'-x+1/2, -y+1/2, -z'
'x+1/2, -y+1/2, z-1/2'

loop_
_atom_site_label
_atom_site_type_symbol
_atom_site_fract_x
_atom_site_fract_y
_atom_site_fract_z
_atom_site_U_iso_or_equiv
_atom_site_adp_type
_atom_site_occupancy
_atom_site_site_symmetry_order
_atom_site_calc_flag
_atom_site_refinement_flags_posn
_atom_site_refinement_flags_adp
Zn1 Zn 0.25594(3) 0.08885(2) 0.17125(5) 0.0714(2) Uani 1 1 d . .
N1 N 0.1722(2) -0.01016(18) 0.0830(3) 0.0703(9) Uani 1 1 d . .
N2 N 0.3685(2) 0.02324(16) 0.2791(3) 0.0573(7) Uani 1 1 d . .
N3 N 0.5186(2) -0.00340(16) 0.3885(3) 0.0571(7) Uani 1 1 d . .
N4 N 0.3829(2) 0.16344(17) 0.2850(3) 0.0697(9) Uani 1 1 d . .
N5 N 0.2298(3) 0.1286(2) 0.0178(4) 0.0931(12) Uani 1 1 d . .
N6 N 0.1924(3) 0.1030(2) -0.0770(5) 0.0867(11) Uani 1 1 d . .
N7 N 0.1546(5) 0.0792(3) -0.1747(6) 0.141(2) Uani 1 1 d . .
N8 N 0.1763(3) 0.1301(3) 0.2070(5) 0.1190(17) Uani 1 1 d . .
N9 N 0.1734(2) 0.1803(2) 0.2515(4) 0.0798(10) Uani 1 1 d . .
N10 N 0.1660(4) 0.2245(3) 0.2997(5) 0.1273(17) Uani 1 1 d . .
C1 C 0.0853(3) 0.0025(2) -0.0237(4) 0.0784(12) Uani 1 1 d . .
H1 H 0.063797 0.049688 -0.042959 0.094 Uiso 1 1 calc R U
C2 C 0.0273(3) -0.0505(3) -0.1047(4) 0.0910(14) Uani 1 1 d . .
H2 H -0.032955 -0.039697 -0.175379 0.109 Uiso 1 1 calc R U
C3 C 0.0598(3) -0.1194(3) -0.0798(5) 0.0963(15) Uani 1 1 d . .
H3 H 0.022698 -0.156368 -0.134407 0.116 Uiso 1 1 calc R U
C4 C 0.1474(3) -0.1331(2) 0.0265(4) 0.0817(12) Uani 1 1 d . .
H4 H 0.170842 -0.179733 0.043902 0.098 Uiso 1 1 calc R U
C5 C 0.2020(3) -0.0786(2) 0.1090(4) 0.0664(10) Uani 1 1 d . .
C6 C 0.2927(3) -0.0965(2) 0.2328(4) 0.0759(12) Uani 1 1 d . .
H6A H 0.279969 -0.098440 0.291303 0.091 Uiso 1 1 calc R U
H6B H 0.310746 -0.144486 0.227576 0.091 Uiso 1 1 calc R U
C7 C 0.3746(3) -0.0493(2) 0.2851(3) 0.0609(10) Uani 1 1 d . .
C8 C 0.4677(3) -0.0680(2) 0.3520(3) 0.0596(9) Uani 1 1 d . .
C9 C 0.5174(3) -0.1340(2) 0.3874(4) 0.0734(11) Uani 1 1 d . .
H9 H 0.485373 -0.177430 0.364420 0.088 Uiso 1 1 calc R U
C10 C 0.6125(3) -0.1328(2) 0.4551(4) 0.0789(12) Uani 1 1 d . .
H10 H 0.645698 -0.175691 0.477216 0.095 Uiso 1 1 calc R U
C11 C 0.6604(3) -0.0674(3) 0.4916(4) 0.0811(13) Uani 1 1 d . .
H11 H 0.725629 -0.067842 0.540562 0.097 Uiso 1 1 calc R U
C12 C 0.6163(3) -0.0043(2) 0.4592(4) 0.0721(11) Uani 1 1 d . .
H12 H 0.650040 0.038404 0.483305 0.087 Uiso 1 1 calc R U
C13 C 0.4546(2) 0.0508(2) 0.3411(3) 0.0565(9) Uani 1 1 d . .
C14 C 0.4674(3) 0.1293(2) 0.3511(3) 0.0605(9) Uani 1 1 d . .
C15 C 0.5510(3) 0.1667(2) 0.4177(4) 0.0757(12) Uani 1 1 d . .
H15 H 0.608200 0.142637 0.460887 0.091 Uiso 1 1 calc R U
C16 C 0.5476(4) 0.2408(3) 0.4188(5) 0.0911(14) Uani 1 1 d . .
H16 H 0.603145 0.267150 0.464172 0.109 Uiso 1 1 calc R U
C17 C 0.4635(4) 0.2754(3) 0.3540(5) 0.0965(15) Uani 1 1 d . .
H17 H 0.460965 0.325258 0.355488 0.116 Uiso 1 1 calc R U
C18 C 0.3813(3) 0.2351(2) 0.2854(5) 0.0869(13) Uani 1 1 d . .
H18 H 0.323608 0.258605 0.238579 0.104 Uiso 1 1 calc R U

loop_
_atom_site_aniso_label
_atom_site_aniso_U_11
_atom_site_aniso_U_22
_atom_site_aniso_U_33
_atom_site_aniso_U_23
_atom_site_aniso_U_13
_atom_site_aniso_U_12
Zn1 0.0563(3) 0.0676(4) 0.0814(4) 0.0009(2) 0.0383(3) 0.0084(2)
N1 0.0543(19) 0.077(2) 0.073(2) 0.0004(17) 0.0364(19) -0.0035(17)
N2 0.0505(18) 0.0561(19) 0.0602(19) -0.0020(14) 0.0317(16) -0.0022(14)
N3 0.0501(17) 0.066(2) 0.0546(18) -0.0016(15) 0.0322(15) -0.0006(15)
N4 0.064(2) 0.062(2) 0.079(2) -0.0053(17) 0.0427(19) 0.0002(17)
N5 0.080(3) 0.086(3) 0.083(3) 0.008(2) 0.035(3) -0.008(2)
N6 0.072(3) 0.091(3) 0.096(3) 0.029(3) 0.052(3) 0.019(2)
N7 0.162(6) 0.155(5) 0.109(4) 0.014(4) 0.085(5) 0.005(4)
N8 0.078(3) 0.106(3) 0.182(5) -0.051(3) 0.085(3) -0.013(2)
N9 0.054(2) 0.061(2) 0.102(3) -0.008(2) 0.037(2) 0.0046(18)
N10 0.129(4) 0.084(3) 0.162(5) -0.024(3) 0.087(4) 0.006(3)
C1 0.057(3) 0.086(3) 0.083(3) 0.010(2) 0.039(2) 0.002(2)
C2 0.053(3) 0.119(4) 0.080(3) 0.003(3) 0.030(2) -0.016(3)
C3 0.071(3) 0.100(4) 0.094(4) -0.013(3) 0.039(3) -0.022(3)
C4 0.067(3) 0.077(3) 0.088(3) -0.006(2) 0.042(3) -0.016(2)
C5 0.059(2) 0.065(3) 0.073(3) -0.001(2) 0.040(2) -0.008(2)
C6 0.064(3) 0.063(3) 0.081(3) 0.002(2) 0.036(2) -0.005(2)
C7 0.060(2) 0.056(2) 0.060(2) 0.0007(18) 0.035(2) -0.0052(19)
C8 0.060(2) 0.062(2) 0.054(2) 0.0027(18) 0.035(2) 0.0055(19)
C9 0.076(3) 0.073(3) 0.071(3) 0.011(2) 0.045(3) 0.011(2)
C10 0.077(3) 0.081(3) 0.077(3) 0.019(2) 0.047(3) 0.028(3)
C11 0.058(3) 0.099(4) 0.084(3) 0.012(3) 0.043(2) 0.017(3)
C12 0.052(2) 0.088(3) 0.073(3) 0.000(2) 0.037(2) 0.003(2)
C13 0.053(2) 0.063(2) 0.054(2) -0.0011(18) 0.0328(19) -0.0018(19)
C14 0.061(2) 0.064(3) 0.061(2) -0.0052(19) 0.040(2) -0.004(2)
C15 0.064(3) 0.076(3) 0.076(3) -0.007(2) 0.038(2) -0.013(2)
C16 0.083(3) 0.084(4) 0.097(4) -0.020(3) 0.051(3) -0.032(3)
C17 0.106(4) 0.065(3) 0.117(4) -0.016(3) 0.068(4) -0.014(3)
C18 0.083(3) 0.060(3) 0.110(4) -0.007(2) 0.056(3) 0.001(2)

loop_
_atom_type_symbol
_atom_type_description
_atom_type_scat_dispersion_real
_atom_type_scat_dispersion_imag
_atom_type_scat_source
C C 0.0033 0.0016 'International Tables Vol C Tables 4.2.6.8 and 6.1.1.4'
H H 0.0000 0.0000 'International Tables Vol C Tables 4.2.6.8 and 6.1.1.4'
N N 0.0061 0.0033 'International Tables Vol C Tables 4.2.6.8 and 6.1.1.4'
Zn Zn 0.2839 1.4301 'International Tables Vol C Tables 4.2.6.8 and 6.1.1.4'

loop_
_geom_angle_atom_site_label_1
_geom_angle_atom_site_label_2
_geom_angle_atom_site_label_3
_geom_angle
N8 Zn1 N5 113.4(2)
N8 Zn1 N2 128.08(18)
N5 Zn1 N2 118.04(15)
N8 Zn1 N1 96.03(16)
N5 Zn1 N1 95.31(15)
N2 Zn1 N1 86.39(12)
N8 Zn1 N4 100.08(15)
N5 Zn1 N4 88.86(15)
N2 Zn1 N4 74.61(12)
N1 Zn1 N4 160.18(12)
C5 N1 C1 117.4(4)
C5 N1 Zn1 128.2(3)
C1 N1 Zn1 113.1(3)
C13 N2 C7 109.0(3)
C13 N2 Zn1 119.0(2)
C7 N2 Zn1 130.8(2)
C13 N3 C12 132.8(3)
C13 N3 C8 106.8(3)
C12 N3 C8 120.4(3)
C18 N4 C14 118.9(4)
C18 N4 Zn1 126.5(3)
C14 N4 Zn1 114.4(2)
N6 N5 Zn1 130.0(4)
N5 N6 N7 177.7(6)
N9 N8 Zn1 138.6(4)
N10 N9 N8 171.7(5)
N1 C1 C2 123.4(4)
N1 C1 H1 118.3
C2 C1 H1 118.3
C3 C2 C1 118.7(4)
C3 C2 H2 120.6
C1 C2 H2 120.6
C4 C3 C2 118.7(5)
C4 C3 H3 120.7
C2 C3 H3 120.7
C3 C4 C5 120.8(5)
C3 C4 H4 119.6
C5 C4 H4 119.6
N1 C5 C4 120.8(4)
N1 C5 C6 119.4(3)
C4 C5 C6 119.7(4)
C7 C6 C5 119.1(3)
C7 C6 H6A 107.5
C5 C6 H6A 107.5
C7 C6 H6B 107.5
C5 C6 H6B 107.5
H6A C6 H6B 107.0
N2 C7 C8 108.3(3)
N2 C7 C6 123.0(3)
C8 C7 C6 128.6(4)
C7 C8 N3 106.5(3)
C7 C8 C9 134.8(4)
N3 C8 C9 118.8(4)
C10 C9 C8 119.2(4)
C10 C9 H9 120.4
C8 C9 H9 120.4
C9 C10 C11 120.1(4)
C9 C10 H10 120.0
C11 C10 H10 120.0
C12 C11 C10 122.6(4)
C12 C11 H11 118.7
C10 C11 H11 118.7
C11 C12 N3 118.9(4)
C11 C12 H12 120.6
N3 C12 H12 120.6
N2 C13 N3 109.5(3)
N2 C13 C14 119.7(3)
N3 C13 C14 130.9(3)
N4 C14 C15 121.8(4)
N4 C14 C13 110.8(3)
C15 C14 C13 127.4(4)
C14 C15 C16 118.3(4)
C14 C15 H15 120.9
C16 C15 H15 120.9
C17 C16 C15 120.3(4)
C17 C16 H16 119.8
C15 C16 H16 119.8
C16 C17 C18 118.9(5)
C16 C17 H17 120.6
C18 C17 H17 120.6
N4 C18 C17 121.7(4)
N4 C18 H18 119.1
C17 C18 H18 119.1

loop_
_geom_bond_atom_site_label_1
_geom_bond_atom_site_label_2
_geom_bond_distance
Zn1 N8 1.950(4)
Zn1 N5 2.007(5)
Zn1 N2 2.026(3)
Zn1 N1 2.212(3)
Zn1 N4 2.283(3)
N1 C5 1.343(5)
N1 C1 1.353(5)
N2 C13 1.333(4)
N2 C7 1.354(4)
N3 C13 1.359(4)
N3 C12 1.395(5)
N3 C8 1.405(5)
N4 C18 1.333(5)
N4 C14 1.358(5)
N5 N6 1.141(6)
N6 N7 1.159(7)
N8 N9 1.139(5)
N9 N10 1.118(5)
C1 C2 1.368(6)
C1 H1 0.9300
C2 C3 1.364(7)
C2 H2 0.9300
C3 C4 1.361(6)
C3 H3 0.9300
C4 C5 1.382(6)
C4 H4 0.9300
C5 C6 1.500(6)
C6 C7 1.472(5)
C6 H6A 0.9700
C6 H6B 0.9700
C7 C8 1.374(5)
C8 C9 1.418(5)
C9 C10 1.358(6)
C9 H9 0.9300
C10 C11 1.396(6)
C10 H10 0.9300
C11 C12 1.332(5)
C11 H11 0.9300
C12 H12 0.9300
C13 C14 1.474(5)
C14 C15 1.377(5)
C15 C16 1.381(6)
C15 H15 0.9300
C16 C17 1.360(7)
C16 H16 0.9300
C17 C18 1.389(6)
C17 H17 0.9300
C18 H18 0.9300

loop_
_geom_torsion_atom_site_label_1
_geom_torsion_atom_site_label_2
_geom_torsion_atom_site_label_3
_geom_torsion_atom_site_label_4
_geom_torsion
C5 N1 C1 C2 0.2(6)
Zn1 N1 C1 C2 168.4(3)
N1 C1 C2 C3 -2.7(7)
C1 C2 C3 C4 2.0(7)
C2 C3 C4 C5 1.2(7)
C1 N1 C5 C4 3.1(6)
Zn1 N1 C5 C4 -163.1(3)
C1 N1 C5 C6 -172.6(4)
Zn1 N1 C5 C6 21.3(5)
C3 C4 C5 N1 -3.8(6)
C3 C4 C5 C6 171.8(4)
N1 C5 C6 C7 -43.1(6)
C4 C5 C6 C7 141.1(4)
C13 N2 C7 C8 -0.7(4)
Zn1 N2 C7 C8 166.5(2)
C13 N2 C7 C6 176.1(4)
Zn1 N2 C7 C6 -16.7(5)
C5 C6 C7 N2 41.7(6)
C5 C6 C7 C8 -142.2(4)
N2 C7 C8 N3 1.0(4)
C6 C7 C8 N3 -175.6(4)
N2 C7 C8 C9 -178.7(4)
C6 C7 C8 C9 4.8(7)
C13 N3 C8 C7 -0.9(4)
C12 N3 C8 C7 179.7(3)
C13 N3 C8 C9 178.8(3)
C12 N3 C8 C9 -0.6(5)
C7 C8 C9 C10 179.5(4)
N3 C8 C9 C10 -0.1(6)
C8 C9 C10 C11 1.5(6)
C9 C10 C11 C12 -2.3(7)
C10 C11 C12 N3 1.6(6)
C13 N3 C12 C11 -179.4(4)
C8 N3 C12 C11 -0.1(5)
C7 N2 C13 N3 0.1(4)
Zn1 N2 C13 N3 -168.8(2)
C7 N2 C13 C14 -178.5(3)
Zn1 N2 C13 C14 12.5(4)
C12 N3 C13 N2 179.8(4)
C8 N3 C13 N2 0.5(4)
C12 N3 C13 C14 -1.7(6)
C8 N3 C13 C14 178.9(4)
C18 N4 C14 C15 -0.3(6)
Zn1 N4 C14 C15 175.4(3)
C18 N4 C14 C13 178.8(3)
Zn1 N4 C14 C13 -5.5(4)
N2 C13 C14 N4 -3.7(5)
N3 C13 C14 N4 178.0(3)
N2 C13 C14 C15 175.4(4)
N3 C13 C14 C15 -2.9(6)
N4 C14 C15 C16 1.6(6)
C13 C14 C15 C16 -177.4(4)
C14 C15 C16 C17 -0.9(7)
C15 C16 C17 C18 -0.9(7)
C14 N4 C18 C17 -1.7(7)
Zn1 N4 C18 C17 -176.8(4)
C16 C17 C18 N4 2.3(8)
